data_9015938
loop_
_publ_author_name
'Mooney, R. C. L.'

_publ_section_title
;
 Crystal structures of a series of rare earth phosphates
;
_journal_name_full 'Journal of Chemical Physics'
_journal_page_first 1003
_journal_page_last 1003
_journal_volume 16
_journal_year 1948
_chemical_compound_source Synthetic
_chemical_formula_sum 'Ce H2 O5 P'
_chemical_name_mineral Rhabdophane-(Ce)
_space_group_IT_number 152
_symmetry_space_group_name_Hall 'P 31 2"'
_symmetry_space_group_name_H-M 'P 31 2 1'
_cell_angle_alpha 90
_cell_angle_beta 90
_cell_angle_gamma 120
_cell_formula_units_Z 3
_cell_length_a 7.055
_cell_length_b 7.055
_cell_length_c 6.439
_cell_volume 277.551
_database_code_amcsd 0019169
_exptl_crystal_density_diffrn 4.543
_cod_original_formula_sum 'Ce P O5 H2'
_cod_database_code 9015938

loop_
_space_group_symop_operation_xyz
x,y,z
y,x,-z
-y,x-y,1/3+z
-x,-x+y,1/3-z
-x+y,-x,2/3+z
x-y,-y,2/3-z

loop_
_atom_site_label
_atom_site_fract_x
_atom_site_fract_y
_atom_site_fract_z
_atom_site_type_symbol
_atom_site_attached_hydrogens
Ce 0.50000 0.50000 0.50000 Ce 0
P 0.50000 0.50000 0.00000 P 0
O1 0.44600 0.14700 0.47300 O 0
O2 0.55400 0.85300 0.47300 O 0
Wat 0.00000 0.00000 0.00000 O 2

loop_
_cod_changelog_entry_id
_cod_changelog_entry_author
_cod_changelog_entry_date
_cod_changelog_entry_text
1
;cod-tools version 3.8.0
Id: cif_guess_AMCSD_atom_types 9574 2023-05-10 09:00:05Z saulius
;
2023-05-10T18:56:33+03:00
;Derived atom types and hydrogen counts
from atom names that follow the AMCSD naming convention
(Wat == water, O-H == hydroxyl).
;

loop_
_cod_related_entry_id
_cod_related_entry_database
_cod_related_entry_code
1 AMCSD 0019169
